data_4117066
loop_
_publ_author_name
'Manuela Ohff'
'Andreas Ohff'
'Milko E. van der Boom'
'David Milstein'

_publ_section_title
;
 Highly Active Pd(II) PCP-Type Catalysts for the Heck Reaction
;
_journal_name_full 'Journal of the American Chemical Society'
_journal_page_first 11687
_journal_page_last 11688
_journal_paper_doi 10.1021/ja9729692
_journal_volume 119
_journal_year 1997
_chemical_formula_sum 'C38 H58 F3 O2 P2 Pd'
_chemical_formula_weight 772.18
_chemical_name_systematic
; 
 ? 
;
_space_group_IT_number 2
_symmetry_cell_setting triclinic
_symmetry_space_group_name_Hall '-P 1'
_symmetry_space_group_name_H-M 'P -1'
_atom_sites_solution_hydrogens geom
_atom_sites_solution_primary direct
_atom_sites_solution_secondary difmap
_audit_creation_method SHELXL
_cell_angle_alpha 107.90(3)
_cell_angle_beta 109.15(3)
_cell_angle_gamma 95.55(3)
_cell_formula_units_Z 2
_cell_length_a 11.738(2)
_cell_length_b 12.183(2)
_cell_length_c 15.259(3)
_cell_measurement_temperature 293(2)
_cell_volume 1913.6(9)
_computing_structure_refinement 'SHELXL-93 (Sheldrick, 1993)'
_computing_structure_solution 'SHELXS-86 (Sheldrick, 1990)'
_diffrn_ambient_temperature 293(2)
_diffrn_radiation_monochromator graphite
_diffrn_radiation_source 'fine-focus sealed tube'
_diffrn_radiation_type MoK\a
_diffrn_radiation_wavelength 0.71073
_diffrn_reflns_av_R_equivalents 0.0119
_diffrn_reflns_av_sigmaI/netI 0.0743
_diffrn_reflns_limit_h_max 0
_diffrn_reflns_limit_h_min -15
_diffrn_reflns_limit_k_max 15
_diffrn_reflns_limit_k_min -15
_diffrn_reflns_limit_l_max 19
_diffrn_reflns_limit_l_min -17
_diffrn_reflns_number 7131
_diffrn_reflns_theta_max 27.50
_diffrn_reflns_theta_min 4.06
_exptl_absorpt_coefficient_mu 0.614
_exptl_crystal_density_diffrn 1.340
_exptl_crystal_F_000 810
_refine_diff_density_max 1.604
_refine_diff_density_min -0.823
_refine_diff_density_rms 0.119
_refine_ls_extinction_method none
_refine_ls_goodness_of_fit_all 1.052
_refine_ls_goodness_of_fit_obs 1.083
_refine_ls_matrix_type full
_refine_ls_number_parameters 372
_refine_ls_number_reflns 7000
_refine_ls_number_restraints 0
_refine_ls_restrained_S_all 1.088
_refine_ls_restrained_S_obs 1.083
_refine_ls_R_factor_all 0.0944
_refine_ls_R_factor_obs 0.0645
_refine_ls_shift/esd_max -0.027
_refine_ls_shift/esd_mean 0.001
_refine_ls_structure_factor_coef Fsqd
_refine_ls_weighting_details 'w=1/[\s^2^(Fo^2^)+(0.0936P)^2^+3.0117P] where P=(Fo^2^+2Fc^2^)/3'
_refine_ls_weighting_scheme calc
_refine_ls_wR_factor_all 0.1799
_refine_ls_wR_factor_obs 0.1523
_reflns_number_observed 5076
_reflns_number_total 7026
_reflns_observed_criterion >2sigma(I)
_cod_data_source_file ja9729692_1.cif
_cod_data_source_block m88
_cod_depositor_comments
;
The following automatic conversions were performed:

'_refine_ls_weighting_scheme' value 'calc
w=1/[\s^2^(Fo^2^)+(0.0936P)^2^+3.0117P] where P=(Fo^2^+2Fc^2^)/3' was
changed to 'calc'. New tag '_refine_ls_weighting_details' was
created. The value of the new tag was set to
'w=1/[\s^2^(Fo^2^)+(0.0936P)^2^+3.0117P] where P=(Fo^2^+2Fc^2^)/3'.

Automatic conversion script
Id: cif_fix_values 3143 2015-03-26 13:38:13Z robertas 
;
_cod_original_cell_volume 1913.6(6)
_cod_database_code 4117066

loop_
_symmetry_equiv_pos_as_xyz
'x, y, z'
'-x, -y, -z'

loop_
_atom_site_aniso_label
_atom_site_aniso_U_11
_atom_site_aniso_U_22
_atom_site_aniso_U_33
_atom_site_aniso_U_23
_atom_site_aniso_U_13
_atom_site_aniso_U_12
Pd1 0.0128(2) 0.0187(2) 0.0180(2) 0.0093(2) 0.00175(13) 0.00244(13)
P2 0.0127(5) 0.0163(7) 0.0211(7) 0.0080(6) 0.0051(5) 0.0026(4)
P3 0.0172(6) 0.0179(7) 0.0179(7) 0.0080(6) 0.0020(5) -0.0002(5)
O4 0.030(2) 0.036(3) 0.029(3) 0.016(2) 0.006(2) 0.016(2)
O5 0.030(2) 0.077(5) 0.079(5) 0.056(4) 0.005(2) 0.003(2)
F6 0.037(3) 0.247(12) 0.165(9) 0.167(9) 0.037(4) 0.057(4)
F7 0.065(3) 0.112(5) 0.051(3) 0.057(4) 0.029(2) 0.052(3)
F8 0.189(8) 0.130(8) 0.075(6) -0.023(5) -0.039(5) 0.141(7)
C1 0.020(2) 0.013(3) 0.018(3) 0.006(2) 0.005(2) 0.001(2)
C11 0.009(2) 0.015(3) 0.024(3) 0.011(2) 0.003(2) 0.003(2)
C12 0.016(2) 0.017(3) 0.020(3) 0.008(2) 0.005(2) 0.003(2)
C13 0.014(2) 0.011(3) 0.022(3) 0.003(2) -0.004(2) -0.001(2)
C14 0.011(2) 0.019(3) 0.029(3) 0.013(2) 0.003(2) 0.001(2)
C15 0.016(2) 0.021(3) 0.023(3) 0.012(2) 0.006(2) 0.009(2)
C16 0.017(2) 0.014(3) 0.021(3) 0.010(2) 0.003(2) 0.004(2)
C17 0.020(2) 0.021(3) 0.033(4) 0.003(3) 0.002(2) -0.004(2)
C18 0.018(2) 0.034(4) 0.032(4) 0.015(3) 0.010(2) 0.008(2)
C21 0.015(2) 0.020(3) 0.015(3) 0.004(2) 0.002(2) 0.001(2)
C22 0.020(2) 0.022(3) 0.025(3) 0.010(2) 0.010(2) 0.002(2)
C23 0.024(3) 0.030(3) 0.038(4) 0.020(3) 0.015(2) 0.006(2)
C24 0.035(3) 0.035(4) 0.037(4) 0.007(3) 0.020(3) -0.001(3)
C25 0.018(3) 0.050(5) 0.044(4) 0.029(4) 0.011(3) 0.008(2)
C26 0.020(2) 0.014(3) 0.038(4) 0.011(3) 0.010(2) 0.005(2)
C27 0.024(3) 0.024(3) 0.049(4) 0.018(3) 0.014(3) 0.013(2)
C28 0.032(3) 0.030(4) 0.067(5) 0.030(4) 0.030(3) 0.017(3)
C29 0.029(3) 0.021(3) 0.054(5) 0.010(3) 0.008(3) -0.001(2)
C31 0.017(2) 0.021(3) 0.022(3) 0.009(2) 0.006(2) 0.006(2)
C32 0.027(3) 0.024(3) 0.022(3) 0.013(3) 0.003(2) -0.001(2)
C33 0.026(3) 0.027(4) 0.037(4) 0.018(3) 0.007(2) -0.002(2)
C34 0.068(5) 0.036(5) 0.044(5) 0.022(4) 0.032(4) 0.013(3)
C35 0.028(3) 0.055(5) 0.050(5) 0.043(4) 0.002(3) 0.008(3)
C36 0.025(3) 0.024(3) 0.023(3) 0.008(3) 0.003(2) -0.002(2)
C37 0.032(3) 0.037(4) 0.025(4) 0.010(3) -0.008(2) -0.007(2)
C38 0.030(3) 0.026(3) 0.032(4) 0.012(3) 0.005(2) -0.004(2)
C39 0.047(4) 0.027(4) 0.034(4) 0.000(3) 0.012(3) -0.004(3)
C41 0.029(3) 0.062(5) 0.038(4) 0.034(4) 0.014(3) 0.026(3)
C42 0.033(3) 0.068(6) 0.032(4) 0.026(4) 0.018(3) 0.031(3)

loop_
_atom_site_label
_atom_site_type_symbol
_atom_site_fract_x
_atom_site_fract_y
_atom_site_fract_z
_atom_site_U_iso_or_equiv
_atom_site_thermal_displace_type
_atom_site_occupancy
_atom_site_calc_flag
_atom_site_refinement_flags
Pd1 Pd 0.79628(3) 0.85847(4) 0.60460(3) 0.01698(14) Uani 1 d .
P2 P 0.75270(11) 0.72596(12) 0.44252(11) 0.0167(3) Uani 1 d .
P3 P 0.73490(11) 0.96414(13) 0.73477(11) 0.0188(3) Uani 1 d .
O4 O 0.9298(4) 0.7741(4) 0.6802(4) 0.0314(10) Uani 1 d .
O5 O 1.0789(4) 0.9407(7) 0.7402(6) 0.060(2) Uani 1 d .
F6 F 1.2450(5) 0.8265(10) 0.8124(8) 0.125(4) Uani 1 d .
F7 F 1.1168(5) 0.7818(6) 0.8691(4) 0.065(2) Uani 1 d .
F8 F 1.1162(10) 0.6676(9) 0.7360(6) 0.162(6) Uani 1 d .
C1 C 0.6808(4) 0.9427(5) 0.5292(4) 0.0174(10) Uani 1 d .
H1A H 0.6875(4) 1.0230(5) 0.5712(4) 0.021 Uiso 1 calc R
H1B H 0.6955(4) 0.9432(5) 0.4704(4) 0.021 Uiso 1 calc R
C11 C 0.5597(4) 0.8648(5) 0.5034(4) 0.0159(10) Uani 1 d .
C12 C 0.5123(4) 0.7663(5) 0.4171(4) 0.0180(10) Uani 1 d .
C13 C 0.3959(4) 0.6959(5) 0.3920(4) 0.0197(11) Uani 1 d .
C14 C 0.3350(4) 0.7293(5) 0.4578(5) 0.0199(11) Uani 1 d .
H14 H 0.2557(4) 0.6862(5) 0.4395(5) 0.024 Uiso 1 calc R
C15 C 0.3850(4) 0.8216(5) 0.5476(4) 0.0189(11) Uani 1 d .
C16 C 0.5023(4) 0.8903(5) 0.5730(4) 0.0172(10) Uani 1 d .
C17 C 0.3347(5) 0.5884(6) 0.2978(5) 0.0287(13) Uani 1 d .
H17A H 0.3699(33) 0.5228(12) 0.3065(13) 0.043 Uiso 1 calc R
H17B H 0.3475(40) 0.6047(15) 0.2437(8) 0.043 Uiso 1 calc R
H17C H 0.2476(9) 0.5695(28) 0.2835(22) 0.043 Uiso 1 calc R
C18 C 0.3153(5) 0.8480(6) 0.6176(5) 0.0273(13) Uani 1 d .
H18A H 0.2967(40) 0.9247(19) 0.6260(29) 0.041 Uiso 1 calc R
H18B H 0.3655(19) 0.8465(44) 0.6809(13) 0.041 Uiso 1 calc R
H18C H 0.2397(23) 0.7893(25) 0.5898(19) 0.041 Uiso 1 calc R
C21 C 0.5950(4) 0.7322(5) 0.3585(4) 0.0186(11) Uani 1 d .
H21A H 0.6049(4) 0.7897(5) 0.3279(4) 0.022 Uiso 1 calc R
H21B H 0.5560(4) 0.6556(5) 0.3059(4) 0.022 Uiso 1 calc R
C22 C 0.8619(5) 0.7575(5) 0.3815(5) 0.0218(11) Uani 1 d .
C23 C 0.8572(5) 0.8804(6) 0.3750(5) 0.0279(13) Uani 1 d .
H23A H 0.8731(41) 0.9370(9) 0.4397(8) 0.042 Uiso 1 calc R
H23B H 0.7768(15) 0.8784(11) 0.3300(26) 0.042 Uiso 1 calc R
H23C H 0.9186(29) 0.9027(19) 0.3511(33) 0.042 Uiso 1 calc R
C24 C 0.8331(6) 0.6659(7) 0.2792(6) 0.036(2) Uani 1 d .
H24A H 0.8475(44) 0.5919(13) 0.2855(7) 0.054 Uiso 1 calc R
H24B H 0.8854(33) 0.6919(21) 0.2493(16) 0.054 Uiso 1 calc R
H24C H 0.7481(14) 0.6558(34) 0.2382(13) 0.054 Uiso 1 calc R
C25 C 0.9946(5) 0.7671(7) 0.4522(6) 0.035(2) Uani 1 d .
H25A H 1.0086(18) 0.8199(39) 0.5179(11) 0.052 Uiso 1 calc R
H25B H 1.0530(5) 0.7971(48) 0.4288(25) 0.052 Uiso 1 calc R
H25C H 1.0047(17) 0.6904(10) 0.4537(32) 0.052 Uiso 1 calc R
C26 C 0.7294(5) 0.5678(5) 0.4360(5) 0.0239(12) Uani 1 d .
C27 C 0.8533(5) 0.5326(6) 0.4778(6) 0.0308(14) Uani 1 d .
H27A H 0.8383(8) 0.4620(27) 0.4916(39) 0.046 Uiso 1 calc R
H27B H 0.9071(19) 0.5954(21) 0.5379(22) 0.046 Uiso 1 calc R
H27C H 0.8914(24) 0.5184(47) 0.4297(16) 0.046 Uiso 1 calc R
C28 C 0.6598(6) 0.5625(6) 0.5044(7) 0.036(2) Uani 1 d .
H28A H 0.7118(20) 0.6101(40) 0.5719(9) 0.054 Uiso 1 calc R
H28B H 0.6378(46) 0.4821(9) 0.4992(32) 0.054 Uiso 1 calc R
H28C H 0.5862(28) 0.5921(48) 0.4849(28) 0.054 Uiso 1 calc R
C29 C 0.6550(6) 0.4764(6) 0.3316(6) 0.038(2) Uani 1 d .
H29A H 0.6928(27) 0.4861(30) 0.2866(10) 0.058 Uiso 1 calc R
H29B H 0.5719(14) 0.4875(29) 0.3094(17) 0.058 Uiso 1 calc R
H29C H 0.6538(40) 0.3982(6) 0.3335(9) 0.058 Uiso 1 calc R
C31 C 0.5752(4) 0.9864(5) 0.6734(4) 0.0198(11) Uani 1 d .
H31A H 0.5301(4) 0.9884(5) 0.7168(4) 0.024 Uiso 1 calc R
H31B H 0.5827(4) 1.0622(5) 0.6651(4) 0.024 Uiso 1 calc R
C32 C 0.7099(5) 0.8750(6) 0.8110(5) 0.0250(12) Uani 1 d .
C33 C 0.6119(5) 0.7635(6) 0.7391(5) 0.0304(14) Uani 1 d .
H33A H 0.6373(22) 0.7238(24) 0.6862(20) 0.046 Uiso 1 calc R
H33B H 0.5348(12) 0.7846(7) 0.7120(28) 0.046 Uiso 1 calc R
H33C H 0.6020(33) 0.7120(19) 0.7740(10) 0.046 Uiso 1 calc R
C34 C 0.6640(8) 0.9380(8) 0.8920(7) 0.045(2) Uani 1 d .
H34A H 0.5979(39) 0.9733(46) 0.8648(14) 0.067 Uiso 1 calc R
H34B H 0.7307(17) 0.9984(37) 0.9457(22) 0.067 Uiso 1 calc R
H34C H 0.6347(53) 0.8818(13) 0.9165(32) 0.067 Uiso 1 calc R
C35 C 0.8284(6) 0.8345(8) 0.8577(6) 0.042(2) Uani 1 d .
H35A H 0.8898(21) 0.9017(12) 0.9088(31) 0.063 Uiso 1 calc R
H35B H 0.8593(32) 0.7986(49) 0.8073(10) 0.063 Uiso 1 calc R
H35C H 0.8098(14) 0.7782(43) 0.8860(42) 0.063 Uiso 1 calc R
C36 C 0.8234(5) 1.1194(6) 0.8161(5) 0.0263(12) Uani 1 d .
C37 C 0.9418(6) 1.1183(7) 0.8977(6) 0.038(2) Uani 1 d .
H37A H 0.9850(27) 1.0645(37) 0.8684(8) 0.057 Uiso 1 calc R
H37B H 0.9205(6) 1.0935(49) 0.9453(24) 0.057 Uiso 1 calc R
H37C H 0.9938(24) 1.1964(12) 0.9304(28) 0.057 Uiso 1 calc R
C38 C 0.8617(5) 1.1768(6) 0.7509(5) 0.0314(14) Uani 1 d .
H38A H 0.7894(6) 1.1853(42) 0.7031(25) 0.047 Uiso 1 calc R
H38B H 0.9048(41) 1.1278(22) 0.7169(29) 0.047 Uiso 1 calc R
H38C H 0.9150(38) 1.2532(19) 0.7919(7) 0.047 Uiso 1 calc R
C39 C 0.7495(7) 1.1977(7) 0.8661(6) 0.040(2) Uani 1 d .
H39A H 0.6740(27) 1.1975(43) 0.8161(7) 0.060 Uiso 1 calc R
H39B H 0.7979(23) 1.2772(14) 0.9013(38) 0.060 Uiso 1 calc R
H39C H 0.7307(48) 1.1672(31) 0.9119(32) 0.060 Uiso 1 calc R
C41 C 1.0386(6) 0.8389(8) 0.7291(6) 0.038(2) Uani 1 d .
C42 C 1.1304(6) 0.7782(8) 0.7873(6) 0.040(2) Uani 1 d .
C61 C 1.0983(13) 1.4501(15) 1.0379(13) 0.093(4) Uiso 1 d .
H61 H 1.1638(13) 1.4165(15) 1.0625(13) 0.112 Uiso 1 calc R
C62 C 0.9119(14) 1.5131(17) 1.0440(15) 0.104(4) Uiso 1 d .
H62 H 0.8547(14) 1.5203(17) 1.0745(15) 0.125 Uiso 1 calc R
C63 C 1.0203(14) 1.4628(17) 1.0763(15) 0.106(5) Uiso 1 d .
H63 H 1.0311(14) 1.4385(17) 1.1301(15) 0.127 Uiso 1 calc R
C64 C 0.4863(9) 0.6810(11) 0.9595(9) 0.232(15) Uiso 1 d G
H64 H 0.4163(9) 0.6250(11) 0.9116(9) 0.278 Uiso 1 calc R
C65 C 0.6011(11) 0.6513(9) 0.9824(9) 0.099(4) Uiso 1 d G
H65 H 0.6080(15) 0.5755(10) 0.9499(13) 0.119 Uiso 1 calc R
C66 C 0.7057(8) 0.7349(11) 1.0540(9) 0.121(5) Uiso 1 d G
H66 H 0.7825(9) 0.7151(15) 1.0693(13) 0.145 Uiso 1 calc R
C67 C 0.6955(9) 0.8482(11) 1.1026(9) 0.122(6) Uiso 1 d G
H67 H 0.7654(11) 0.9042(13) 1.1505(13) 0.146 Uiso 1 calc R
C68 C 0.5806(11) 0.8779(10) 1.0797(10) 0.157(8) Uiso 1 d G
H68 H 0.5738(16) 0.9537(11) 1.1123(14) 0.189 Uiso 1 calc R
C69 C 0.4761(8) 0.7943(12) 1.0081(10) 0.099(4) Uiso 1 d G
H69 H 0.3993(10) 0.8142(16) 0.9928(15) 0.119 Uiso 1 calc R

loop_
_atom_type_symbol
_atom_type_description
_atom_type_scat_dispersion_real
_atom_type_scat_dispersion_imag
_atom_type_scat_source
C C 0.0033 0.0016 'International Tables Vol C Tables 4.2.6.8 and 6.1.1.4'
H H 0.0000 0.0000 'International Tables Vol C Tables 4.2.6.8 and 6.1.1.4'
O O 0.0106 0.0060 'International Tables Vol C Tables 4.2.6.8 and 6.1.1.4'
F F 0.0171 0.0103 'International Tables Vol C Tables 4.2.6.8 and 6.1.1.4'
P P 0.1023 0.0942 'International Tables Vol C Tables 4.2.6.8 and 6.1.1.4'
Pd Pd -0.9988 1.0072 'International Tables Vol C Tables 4.2.6.8 and 6.1.1.4'

loop_
_geom_angle_atom_site_label_1
_geom_angle_atom_site_label_2
_geom_angle_atom_site_label_3
_geom_angle
_geom_angle_site_symmetry_1
_geom_angle_site_symmetry_3
C1 Pd1 O4 175.3(2) . .
C1 Pd1 P2 82.4(2) . .
O4 Pd1 P2 96.14(14) . .
C1 Pd1 P3 81.8(2) . .
O4 Pd1 P3 101.24(14) . .
P2 Pd1 P3 152.22(5) . .
C26 P2 C22 111.9(3) . .
C26 P2 C21 102.7(3) . .
C22 P2 C21 105.3(2) . .
C26 P2 Pd1 111.2(2) . .
C22 P2 Pd1 116.2(2) . .
C21 P2 Pd1 108.4(2) . .
C36 P3 C32 111.4(3) . .
C36 P3 C31 102.3(3) . .
C32 P3 C31 103.1(2) . .
C36 P3 Pd1 118.4(2) . .
C32 P3 Pd1 113.0(2) . .
C31 P3 Pd1 106.8(2) . .
C41 O4 Pd1 114.5(4) . .
C11 C1 Pd1 99.5(3) . .
C12 C11 C16 122.2(5) . .
C12 C11 C1 119.7(5) . .
C16 C11 C1 117.9(5) . .
C11 C12 C13 119.0(5) . .
C11 C12 C21 117.8(4) . .
C13 C12 C21 122.8(5) . .
C14 C13 C12 117.6(5) . .
C14 C13 C17 119.4(5) . .
C12 C13 C17 123.0(5) . .
C15 C14 C13 124.1(5) . .
C14 C15 C16 117.9(5) . .
C14 C15 C18 120.8(5) . .
C16 C15 C18 121.3(5) . .
C15 C16 C11 118.6(5) . .
C15 C16 C31 124.1(5) . .
C11 C16 C31 117.2(4) . .
C12 C21 P2 111.0(4) . .
C24 C22 C23 110.3(6) . .
C24 C22 C25 110.6(5) . .
C23 C22 C25 106.3(5) . .
C24 C22 P2 113.8(4) . .
C23 C22 P2 107.6(4) . .
C25 C22 P2 107.8(4) . .
C28 C26 C29 109.2(5) . .
C28 C26 C27 107.1(6) . .
C29 C26 C27 108.1(5) . .
C28 C26 P2 105.5(4) . .
C29 C26 P2 114.6(5) . .
C27 C26 P2 112.1(4) . .
C16 C31 P3 113.0(4) . .
C33 C32 C34 107.9(5) . .
C33 C32 C35 106.9(6) . .
C34 C32 C35 109.6(6) . .
C33 C32 P3 106.8(4) . .
C34 C32 P3 114.4(5) . .
C35 C32 P3 111.0(4) . .
C38 C36 C37 107.8(5) . .
C38 C36 C39 108.0(6) . .
C37 C36 C39 108.5(6) . .
C38 C36 P3 107.6(5) . .
C37 C36 P3 110.3(5) . .
C39 C36 P3 114.4(4) . .
O5 C41 O4 130.2(6) . .
O5 C41 C42 116.5(7) . .
O4 C41 C42 113.2(7) . .
F6 C42 F8 106.2(8) . .
F6 C42 F7 106.2(7) . .
F8 C42 F7 106.4(10) . .
F6 C42 C41 113.1(7) . .
F8 C42 C41 112.3(7) . .
F7 C42 C41 112.2(5) . .
C63 C61 C62 120.2(16) . 2_787
C61 C62 C63 114.4(15) 2_787 .
C61 C63 C62 125.4(19) . .
C65 C64 C69 120.0 . .
C64 C65 C66 120.0 . .
C67 C66 C65 120.0 . .
C66 C67 C68 120.0 . .
C69 C68 C67 120.0 . .
C68 C69 C64 120.0 . .

loop_
_geom_bond_atom_site_label_1
_geom_bond_atom_site_label_2
_geom_bond_distance
_geom_bond_site_symmetry_2
Pd1 C1 2.046(5) .
Pd1 O4 2.167(4) .
Pd1 P2 2.354(2) .
Pd1 P3 2.381(2) .
P2 C26 1.887(6) .
P2 C22 1.889(5) .
P2 C21 1.899(5) .
P3 C36 1.879(7) .
P3 C32 1.885(6) .
P3 C31 1.888(5) .
O4 C41 1.276(9) .
O5 C41 1.223(10) .
F6 C42 1.293(9) .
F7 C42 1.298(9) .
F8 C42 1.296(12) .
C1 C11 1.489(7) .
C11 C12 1.380(8) .
C11 C16 1.410(8) .
C12 C13 1.405(7) .
C12 C21 1.527(7) .
C13 C14 1.401(8) .
C13 C17 1.510(8) .
C14 C15 1.373(9) .
C15 C16 1.405(7) .
C15 C18 1.525(8) .
C16 C31 1.514(8) .
C22 C24 1.518(10) .
C22 C23 1.536(9) .
C22 C25 1.545(8) .
C26 C28 1.533(9) .
C26 C29 1.533(10) .
C26 C27 1.545(7) .
C32 C33 1.525(9) .
C32 C34 1.531(10) .
C32 C35 1.544(8) .
C36 C38 1.530(9) .
C36 C37 1.536(8) .
C36 C39 1.547(10) .
C41 C42 1.557(9) .
C61 C63 1.24(2) .
C61 C62 1.43(2) 2_787
C62 C61 1.43(2) 2_787
C62 C63 1.47(2) .
C64 C65 1.39 .
C64 C69 1.39 .
C65 C66 1.39 .
C66 C67 1.39 .
C67 C68 1.39 .
C68 C69 1.39 .
